data_4345599
loop_
_publ_author_name
'Liu, Jingjuan'
'Ji, Guanfeng'
'Xiao, Jiannan'
'Liu, Zhiliang'

_publ_section_title
;
 Ultrastable 1D Europium Complex for Simultaneous and Quantitative Sensing
 of Cr(III) and Cr(VI) Ions in Aqueous Solution with High Selectivity and
 Sensitivity.
;
_journal_issue 7
_journal_name_full 'Inorganic chemistry'
_journal_page_first 4197
_journal_page_last 4205
_journal_paper_doi 10.1021/acs.inorgchem.7b00157
_journal_volume 56
_journal_year 2017
_chemical_formula_sum 'C115 H87 Eu2 N14 O16 Zn0'
_chemical_formula_weight 2224.90
_chemical_name_systematic
;
 ?
;
_space_group_crystal_system triclinic
_space_group_IT_number 2
_space_group_name_Hall '-P 1'
_space_group_name_H-M_alt 'P -1'
_symmetry_space_group_name_Hall '-P 1'
_symmetry_space_group_name_H-M 'P -1'
_atom_sites_solution_hydrogens mixed
_audit_creation_method SHELXL-2014
_cell_angle_alpha 84.944(2)
_cell_angle_beta 82.224(2)
_cell_angle_gamma 79.868(2)
_cell_formula_units_Z 2
_cell_length_a 10.2777(5)
_cell_length_b 20.7747(12)
_cell_length_c 24.3635(14)
_cell_measurement_reflns_used 9548
_cell_measurement_temperature 271(2)
_cell_measurement_theta_max 28.33
_cell_measurement_theta_min 3.04
_cell_volume 5062.7(5)
_computing_structure_refinement 'SHELXL-2014 (Sheldrick, 2014)'
_diffrn_ambient_temperature 271(2)
_diffrn_measured_fraction_theta_full 0.998
_diffrn_measured_fraction_theta_max 0.996
_diffrn_measurement_device_type 'Bruker APEX-II CCD'
_diffrn_measurement_method '\f and \w scans'
_diffrn_radiation_type MoK\a
_diffrn_radiation_wavelength 0.71073
_diffrn_reflns_av_R_equivalents 0.0428
_diffrn_reflns_av_unetI/netI 0.0272
_diffrn_reflns_Laue_measured_fraction_full 0.998
_diffrn_reflns_Laue_measured_fraction_max 0.996
_diffrn_reflns_limit_h_max 13
_diffrn_reflns_limit_h_min -13
_diffrn_reflns_limit_k_max 27
_diffrn_reflns_limit_k_min -27
_diffrn_reflns_limit_l_max 32
_diffrn_reflns_limit_l_min -32
_diffrn_reflns_number 249897
_diffrn_reflns_point_group_measured_fraction_full 0.998
_diffrn_reflns_point_group_measured_fraction_max 0.996
_diffrn_reflns_theta_full 25.242
_diffrn_reflns_theta_max 28.350
_diffrn_reflns_theta_min 2.795
_diffrn_source 'sealed tube'
_exptl_absorpt_coefficient_mu 1.303
_exptl_crystal_colour pink
_exptl_crystal_density_diffrn 1.460
_exptl_crystal_description block
_exptl_crystal_F_000 2258
_platon_squeeze_details
;
;
_refine_diff_density_max 0.998
_refine_diff_density_min -1.270
_refine_diff_density_rms 0.086
_refine_ls_extinction_method none
_refine_ls_goodness_of_fit_ref 1.100
_refine_ls_hydrogen_treatment constr
_refine_ls_matrix_type full
_refine_ls_number_parameters 1326
_refine_ls_number_reflns 25204
_refine_ls_number_restraints 3
_refine_ls_restrained_S_all 1.100
_refine_ls_R_factor_all 0.0445
_refine_ls_R_factor_gt 0.0332
_refine_ls_shift/su_max 0.002
_refine_ls_shift/su_mean 0.000
_refine_ls_structure_factor_coef Fsqd
_refine_ls_weighting_details 'w=1/[\s^2^(Fo^2^)+(0.0284P)^2^+5.7914P] where P=(Fo^2^+2Fc^2^)/3'
_refine_ls_weighting_scheme calc
_refine_ls_wR_factor_gt 0.0697
_refine_ls_wR_factor_ref 0.0732
_reflns_Friedel_coverage 0.000
_reflns_number_gt 21500
_reflns_number_total 25204
_reflns_threshold_expression 'I > 2\s(I)'
_cod_data_source_file ic7b00157_si_002.cif
_cod_data_source_block 1
_cod_database_code 4345599
_shelx_space_group_comment
;
The symmetry employed for this shelxl refinement is uniquely defined
by the following loop, which should always be used as a source of
symmetry information in preference to the above space-group names.
They are only intended as comments.
;
_shelxl_version_number 2014-3

loop_
_space_group_symop_operation_xyz
'x, y, z'
'-x, -y, -z'

loop_
_atom_site_label
_atom_site_type_symbol
_atom_site_fract_x
_atom_site_fract_y
_atom_site_fract_z
_atom_site_U_iso_or_equiv
_atom_site_adp_type
_atom_site_occupancy
_atom_site_site_symmetry_order
_atom_site_calc_flag
_atom_site_refinement_flags_posn
_atom_site_refinement_flags_adp
Eu1 Eu 0.52703(2) 0.43708(2) 0.06829(2) 0.01606(3) Uani 1 1 d . .
Eu2 Eu 0.97234(2) 0.46317(2) 0.07698(2) 0.01459(3) Uani 1 1 d . .
C1 C 0.9965(3) 0.62137(12) 0.03896(10) 0.0228(5) Uani 1 1 d . .
C2 C 1.0178(3) 0.68314(12) 0.06218(10) 0.0242(5) Uani 1 1 d . .
C3 C 1.0956(3) 0.72501(13) 0.03115(11) 0.0303(6) Uani 1 1 d . .
H3 H 1.1318 0.7160 -0.0050 0.036 Uiso 1 1 calc R U
C4 C 1.1196(3) 0.78004(14) 0.05384(12) 0.0338(6) Uani 1 1 d . .
H4 H 1.1701 0.8082 0.0323 0.041 Uiso 1 1 calc R U
C5 C 1.0693(3) 0.79396(13) 0.10824(12) 0.0305(6) Uani 1 1 d . .
C6 C 0.9908(3) 0.75171(14) 0.13868(12) 0.0368(7) Uani 1 1 d . .
H6 H 0.9550 0.7603 0.1749 0.044 Uiso 1 1 calc R U
C7 C 0.9654(3) 0.69743(13) 0.11596(11) 0.0319(6) Uani 1 1 d . .
H7 H 0.9124 0.6701 0.1370 0.038 Uiso 1 1 calc R U
C8 C 1.0981(3) 0.85141(13) 0.13397(12) 0.0314(6) Uani 1 1 d . .
C9 C 1.1074(3) 0.91064(15) 0.10422(12) 0.0387(7) Uani 1 1 d . .
H9 H 1.0992 0.9143 0.0665 0.046 Uiso 1 1 calc R U
C10 C 1.1285(3) 0.96477(15) 0.12935(12) 0.0378(7) Uani 1 1 d . .
H10 H 1.1341 1.0040 0.1083 0.045 Uiso 1 1 calc R U
C11 C 1.1414(3) 0.96097(13) 0.18550(12) 0.0306(6) Uani 1 1 d . .
C12 C 1.1350(3) 0.90126(14) 0.21550(12) 0.0335(6) Uani 1 1 d . .
H12 H 1.1451 0.8975 0.2531 0.040 Uiso 1 1 calc R U
C13 C 1.1141(3) 0.84741(14) 0.19043(12) 0.0354(7) Uani 1 1 d . .
H13 H 1.1105 0.8080 0.2114 0.042 Uiso 1 1 calc R U
C14 C 1.1653(3) 1.01755(14) 0.21407(12) 0.0324(6) Uani 1 1 d . .
C15 C 1.2779(3) 1.10941(13) 0.21717(12) 0.0322(6) Uani 1 1 d . .
C16 C 1.1146(3) 1.02659(14) 0.26918(12) 0.0353(7) Uani 1 1 d . .
H16 H 1.0584 0.9993 0.2881 0.042 Uiso 1 1 calc R U
C17 C 1.2449(3) 1.06159(14) 0.18739(12) 0.0347(6) Uani 1 1 d . .
H17 H 1.2760 1.0590 0.1498 0.042 Uiso 1 1 calc R U
C18 C 1.1486(3) 1.07673(14) 0.29583(12) 0.0343(6) Uani 1 1 d . .
C19 C 1.3699(3) 1.15488(14) 0.19182(13) 0.0362(7) Uani 1 1 d . .
C20 C 1.4206(5) 1.1566(2) 0.13658(16) 0.0678(13) Uani 1 1 d . .
H20 H 1.3961 1.1293 0.1129 0.081 Uiso 1 1 calc R U
C21 C 1.5082(5) 1.1991(2) 0.11637(18) 0.0751(14) Uani 1 1 d . .
H21 H 1.5400 1.1996 0.0788 0.090 Uiso 1 1 calc R U
C22 C 1.4990(4) 1.23763(17) 0.19942(18) 0.0550(10) Uani 1 1 d . .
H22 H 1.5254 1.2657 0.2218 0.066 Uiso 1 1 calc R U
C23 C 1.4098(4) 1.19773(16) 0.22370(15) 0.0484(8) Uani 1 1 d . .
H23 H 1.3771 1.1998 0.2611 0.058 Uiso 1 1 calc R U
C24 C 1.0939(3) 1.08884(15) 0.35434(13) 0.0395(7) Uani 1 1 d . .
C25 C 1.1643(4) 1.11634(18) 0.38796(14) 0.0506(9) Uani 1 1 d . .
H25 H 1.2460 1.1284 0.3741 0.061 Uiso 1 1 calc R U
C26 C 1.1119(5) 1.1257(2) 0.44222(16) 0.0666(12) Uani 1 1 d . .
H26 H 1.1617 1.1436 0.4643 0.080 Uiso 1 1 calc R U
C27 C 0.9274(5) 1.0862(3) 0.43190(18) 0.0841(16) Uani 1 1 d . .
H27 H 0.8440 1.0766 0.4465 0.101 Uiso 1 1 calc R U
C28 C 0.9717(4) 1.0739(2) 0.37747(16) 0.0635(12) Uani 1 1 d . .
H28 H 0.9200 1.0558 0.3564 0.076 Uiso 1 1 calc R U
C29 C 0.4848(3) 0.33636(13) 0.00289(11) 0.0257(5) Uani 1 1 d . .
C30 C 0.4597(3) 0.28406(13) -0.03090(11) 0.0298(6) Uani 1 1 d . .
C31 C 0.3437(3) 0.25760(18) -0.01894(14) 0.0492(9) Uani 1 1 d . .
H31 H 0.2805 0.2727 0.0101 0.059 Uiso 1 1 calc R U
C32 C 0.3212(3) 0.20892(18) -0.04981(15) 0.0507(9) Uani 1 1 d . .
H32 H 0.2417 0.1926 -0.0417 0.061 Uiso 1 1 calc R U
C33 C 0.4144(3) 0.18376(15) -0.09265(13) 0.0365(7) Uani 1 1 d . .
C34 C 0.5296(3) 0.21159(17) -0.10462(14) 0.0460(8) Uani 1 1 d . .
H34 H 0.5933 0.1965 -0.1335 0.055 Uiso 1 1 calc R U
C35 C 0.5513(3) 0.26113(16) -0.07442(13) 0.0399(7) Uani 1 1 d . .
H35 H 0.6286 0.2792 -0.0836 0.048 Uiso 1 1 calc R U
C36 C 0.3900(3) 0.13100(15) -0.12547(13) 0.0367(7) Uani 1 1 d . .
C37 C 0.2650(3) 0.11416(19) -0.12297(17) 0.0606(11) Uani 1 1 d . .
H37 H 0.1941 0.1373 -0.1009 0.073 Uiso 1 1 calc R U
C38 C 0.2421(3) 0.06410(19) -0.15217(17) 0.0595(11) Uani 1 1 d . .
H38 H 0.1566 0.0541 -0.1493 0.071 Uiso 1 1 calc R U
C39 C 0.3440(3) 0.02858(14) -0.18553(13) 0.0361(7) Uani 1 1 d . .
C40 C 0.4676(3) 0.04648(15) -0.19019(14) 0.0421(8) Uani 1 1 d . .
H40 H 0.5369 0.0249 -0.2139 0.051 Uiso 1 1 calc R U
C41 C 0.4912(3) 0.09602(16) -0.16033(15) 0.0451(8) Uani 1 1 d . .
H41 H 0.5767 0.1061 -0.1636 0.054 Uiso 1 1 calc R U
C42 C 0.3194(3) -0.02657(14) -0.21566(13) 0.0350(6) Uani 1 1 d . .
C43 C 0.2304(3) -0.06702(15) -0.19132(13) 0.0401(7) Uani 1 1 d . .
H43 H 0.1850 -0.0593 -0.1562 0.048 Uiso 1 1 calc R U
C44 C 0.2093(3) -0.11897(15) -0.21938(13) 0.0374(7) Uani 1 1 d . .
C45 C 0.3560(3) -0.09253(14) -0.29406(13) 0.0340(6) Uani 1 1 d . .
C46 C 0.3832(3) -0.04012(14) -0.26828(13) 0.0356(7) Uani 1 1 d . .
H46 H 0.4437 -0.0144 -0.2862 0.043 Uiso 1 1 calc R U
C47 C 0.1146(3) -0.16295(15) -0.19343(15) 0.0425(8) Uani 1 1 d . .
C48 C 0.0899(4) -0.1746(2) -0.13681(18) 0.0716(13) Uani 1 1 d . .
H48 H 0.1326 -0.1549 -0.1132 0.086 Uiso 1 1 calc R U
C49 C 0.0009(5) -0.2161(3) -0.1155(2) 0.0841(16) Uani 1 1 d . .
H49 H -0.0136 -0.2236 -0.0771 0.101 Uiso 1 1 calc R U
C50 C -0.0406(4) -0.23372(18) -0.2000(2) 0.0624(11) Uani 1 1 d . .
H50 H -0.0858 -0.2537 -0.2224 0.075 Uiso 1 1 calc R U
C51 C 0.0471(3) -0.19377(15) -0.22559(17) 0.0472(8) Uani 1 1 d . .
H51 H 0.0604 -0.1878 -0.2641 0.057 Uiso 1 1 calc R U
C52 C 0.4260(3) -0.10927(15) -0.34974(13) 0.0370(7) Uani 1 1 d . .
C53 C 0.4695(3) -0.17406(16) -0.36250(14) 0.0449(8) Uani 1 1 d . .
H53 H 0.4533 -0.2081 -0.3364 0.054 Uiso 1 1 calc R U
C54 C 0.5365(4) -0.18745(19) -0.41404(16) 0.0539(9) Uani 1 1 d . .
H54 H 0.5665 -0.2312 -0.4212 0.065 Uiso 1 1 calc R U
C55 C 0.5195(4) -0.0808(2) -0.44171(16) 0.0644(11) Uani 1 1 d . .
H55 H 0.5357 -0.0481 -0.4691 0.077 Uiso 1 1 calc R U
C56 C 0.4535(4) -0.06142(18) -0.39094(15) 0.0524(9) Uani 1 1 d . .
H56 H 0.4282 -0.0172 -0.3846 0.063 Uiso 1 1 calc R U
C57 C 0.4262(2) 0.41739(12) 0.18380(10) 0.0223(5) Uani 1 1 d . .
C58 C 0.3619(3) 0.39932(13) 0.24067(10) 0.0264(5) Uani 1 1 d . .
C59 C 0.2325(3) 0.38604(17) 0.24864(11) 0.0401(8) Uani 1 1 d . .
H59 H 0.1834 0.3904 0.2187 0.048 Uiso 1 1 calc R U
C60 C 0.1766(3) 0.36640(18) 0.30093(12) 0.0437(8) Uani 1 1 d . .
H60 H 0.0893 0.3585 0.3058 0.052 Uiso 1 1 calc R U
C61 C 0.2480(3) 0.35821(15) 0.34663(11) 0.0316(6) Uani 1 1 d . .
C62 C 0.3770(3) 0.37188(17) 0.33768(11) 0.0374(7) Uani 1 1 d . .
H62 H 0.4272 0.3667 0.3673 0.045 Uiso 1 1 calc R U
C63 C 0.4325(3) 0.39297(15) 0.28581(11) 0.0338(6) Uani 1 1 d . .
H63 H 0.5182 0.4030 0.2812 0.041 Uiso 1 1 calc R U
C64 C 0.1874(3) 0.33633(15) 0.40261(11) 0.0311(6) Uani 1 1 d . .
C65 C 0.0780(3) 0.3047(2) 0.40910(12) 0.0501(9) Uani 1 1 d . .
H65 H 0.0423 0.2965 0.3778 0.060 Uiso 1 1 calc R U
C66 C 0.0208(3) 0.28509(19) 0.46104(12) 0.0490(9) Uani 1 1 d . .
H66 H -0.0526 0.2639 0.4639 0.059 Uiso 1 1 calc R U
C67 C 0.0696(3) 0.29602(14) 0.50917(11) 0.0305(6) Uani 1 1 d . .
C68 C 0.1800(3) 0.32687(15) 0.50301(11) 0.0358(7) Uani 1 1 d . .
H68 H 0.2164 0.3343 0.5343 0.043 Uiso 1 1 calc R U
C69 C 0.2373(3) 0.34682(16) 0.45085(11) 0.0365(7) Uani 1 1 d . .
H69 H 0.3110 0.3678 0.4480 0.044 Uiso 1 1 calc R U
C70 C 0.0023(3) 0.27597(14) 0.56414(11) 0.0302(6) Uani 1 1 d . .
C71 C -0.0726(3) 0.22532(14) 0.57068(11) 0.0326(6) Uani 1 1 d . .
H71 H -0.0751 0.2008 0.5408 0.039 Uiso 1 1 calc R U
C72 C 0.0056(3) 0.30871(14) 0.61110(11) 0.0320(6) Uani 1 1 d . .
H72 H 0.0576 0.3414 0.6093 0.038 Uiso 1 1 calc R U
C73 C -0.0690(3) 0.29254(14) 0.66077(11) 0.0314(6) Uani 1 1 d . .
C74 C -0.1434(3) 0.21161(14) 0.62180(11) 0.0299(6) Uani 1 1 d . .
C75 C -0.2285(3) 0.15972(14) 0.62981(11) 0.0329(6) Uani 1 1 d . .
C76 C -0.2120(4) 0.10920(17) 0.59458(15) 0.0489(8) Uani 1 1 d . .
H76 H -0.1447 0.1059 0.5648 0.059 Uiso 1 1 calc R U
C77 C -0.2976(4) 0.06374(19) 0.60466(18) 0.0628(11) Uani 1 1 d . .
H77 H -0.2846 0.0299 0.5809 0.075 Uiso 1 1 calc R U
C78 C -0.4113(4) 0.11386(19) 0.67877(16) 0.0526(9) Uani 1 1 d . .
H78 H -0.4802 0.1162 0.7079 0.063 Uiso 1 1 calc R U
C79 C -0.3313(3) 0.16140(16) 0.67304(13) 0.0402(7) Uani 1 1 d . .
H79 H -0.3461 0.1942 0.6979 0.048 Uiso 1 1 calc R U
C80 C -0.0771(3) 0.33159(14) 0.70977(11) 0.0337(6) Uani 1 1 d . .
C81 C -0.1948(3) 0.34344(18) 0.74521(13) 0.0481(9) Uani 1 1 d . .
H81 H -0.2675 0.3244 0.7405 0.058 Uiso 1 1 calc R U
C82 C -0.2019(4) 0.3841(2) 0.78773(15) 0.0600(11) Uani 1 1 d . .
H82 H -0.2812 0.3918 0.8113 0.072 Uiso 1 1 calc R U
C83 C 0.0118(4) 0.39960(17) 0.76414(14) 0.0478(8) Uani 1 1 d . .
H83 H 0.0835 0.4182 0.7709 0.057 Uiso 1 1 calc R U
C84 C 0.0291(3) 0.35958(17) 0.72058(13) 0.0429(8) Uani 1 1 d . .
H84 H 0.1110 0.3514 0.6987 0.052 Uiso 1 1 calc R U
C85 C 0.8480(2) 0.42624(14) 0.18411(10) 0.0244(5) Uani 1 1 d . .
C86 C 0.8106(3) 0.40349(14) 0.24367(10) 0.0259(5) Uani 1 1 d . .
C87 C 0.7832(3) 0.34096(14) 0.25736(11) 0.0300(6) Uani 1 1 d . .
H87 H 0.7885 0.3123 0.2296 0.036 Uiso 1 1 calc R U
C88 C 0.7477(3) 0.32051(14) 0.31232(11) 0.0328(6) Uani 1 1 d . .
H88 H 0.7310 0.2780 0.3209 0.039 Uiso 1 1 calc R U
C89 C 0.7366(3) 0.36256(15) 0.35471(11) 0.0319(6) Uani 1 1 d . .
C90 C 0.7671(4) 0.42490(17) 0.34043(12) 0.0429(8) Uani 1 1 d . .
H90 H 0.7626 0.4536 0.3681 0.051 Uiso 1 1 calc R U
C91 C 0.8041(3) 0.44517(16) 0.28561(11) 0.0391(7) Uani 1 1 d . .
H91 H 0.8245 0.4870 0.2770 0.047 Uiso 1 1 calc R U
C92 C 0.6853(3) 0.34294(15) 0.41276(11) 0.0330(6) Uani 1 1 d . .
C93 C 0.7004(3) 0.27779(16) 0.43310(11) 0.0365(7) Uani 1 1 d . .
H93 H 0.7501 0.2457 0.4110 0.044 Uiso 1 1 calc R U
C94 C 0.6429(3) 0.25959(16) 0.48573(12) 0.0373(7) Uani 1 1 d . .
H94 H 0.6533 0.2156 0.4981 0.045 Uiso 1 1 calc R U
C95 C 0.5698(3) 0.30646(15) 0.52015(11) 0.0344(7) Uani 1 1 d . .
C96 C 0.5583(4) 0.37197(17) 0.50066(12) 0.0442(8) Uani 1 1 d . .
H96 H 0.5124 0.4042 0.5235 0.053 Uiso 1 1 calc R U
C97 C 0.6140(3) 0.38981(16) 0.44779(12) 0.0419(8) Uani 1 1 d . .
H97 H 0.6036 0.4339 0.4354 0.050 Uiso 1 1 calc R U
C98 C 0.4973(3) 0.28781(15) 0.57441(11) 0.0333(6) Uani 1 1 d . .
C99 C 0.4278(3) 0.23520(15) 0.57972(11) 0.0335(6) Uani 1 1 d . .
H99 H 0.4313 0.2096 0.5499 0.040 Uiso 1 1 calc R U
C100 C 0.3532(3) 0.22143(14) 0.63002(11) 0.0297(6) Uani 1 1 d . .
C101 C 0.4150(3) 0.30617(14) 0.66976(11) 0.0308(6) Uani 1 1 d . .
C102 C 0.4903(3) 0.32359(15) 0.62045(11) 0.0358(7) Uani 1 1 d . .
H102 H 0.5355 0.3589 0.6185 0.043 Uiso 1 1 calc R U
C103 C 0.2748(3) 0.16683(14) 0.63755(12) 0.0312(6) Uani 1 1 d . .
C104 C 0.2491(4) 0.13539(16) 0.59337(13) 0.0437(8) Uani 1 1 d . .
H104 H 0.2812 0.1478 0.5572 0.052 Uiso 1 1 calc R U
C105 C 0.1748(4) 0.08527(18) 0.60401(16) 0.0537(9) Uani 1 1 d . .
H105 H 0.1574 0.0651 0.5738 0.064 Uiso 1 1 calc R U
C106 C 0.1531(3) 0.09420(17) 0.69627(15) 0.0473(8) Uani 1 1 d . .
H106 H 0.1221 0.0799 0.7321 0.057 Uiso 1 1 calc R U
C107 C 0.2238(3) 0.14541(16) 0.69012(13) 0.0420(7) Uani 1 1 d . .
H107 H 0.2371 0.1655 0.7211 0.050 Uiso 1 1 calc R U
C108 C 0.4095(3) 0.34128(15) 0.72098(11) 0.0322(6) Uani 1 1 d . .
C109 C 0.3733(4) 0.31255(18) 0.77315(12) 0.0471(9) Uani 1 1 d . .
H109 H 0.3472 0.2716 0.7767 0.057 Uiso 1 1 calc R U
C110 C 0.3764(4) 0.34552(18) 0.81982(13) 0.0485(9) Uani 1 1 d . .
H110 H 0.3503 0.3259 0.8544 0.058 Uiso 1 1 calc R U
C111 C 0.4426(4) 0.43177(17) 0.76817(14) 0.0498(9) Uani 1 1 d . .
H111 H 0.4641 0.4737 0.7659 0.060 Uiso 1 1 calc R U
C112 C 0.4422(4) 0.40310(16) 0.71925(13) 0.0447(8) Uani 1 1 d . .
H112 H 0.4637 0.4253 0.6853 0.054 Uiso 1 1 calc R U
C113 C 0.1615(8) 0.5308(4) 0.4673(3) 0.140(3) Uani 1 1 d . .
H11A H 0.1761 0.4889 0.4874 0.209 Uiso 1 1 calc R U
H11B H 0.0758 0.5544 0.4807 0.209 Uiso 1 1 calc R U
H11C H 0.2294 0.5553 0.4726 0.209 Uiso 1 1 calc R U
C114 C 0.0480(8) 0.5069(3) 0.3896(4) 0.157(3) Uani 1 1 d . .
H114 H 0.0621 0.5070 0.3499 0.235 Uiso 1 1 calc R U
H116 H -0.0276 0.5393 0.4007 0.235 Uiso 1 1 calc R U
H115 H 0.0318 0.4644 0.4050 0.235 Uiso 1 1 calc R U
C115 C 0.2768(10) 0.5262(3) 0.3778(3) 0.124(3) Uani 1 1 d . .
H119 H 0.2764 0.5236 0.3399 0.149 Uiso 1 1 calc R U
N1 N 0.9959(4) 1.1110(2) 0.46525(14) 0.0786(12) Uani 1 1 d . .
N2 N 1.2317(3) 1.11640(12) 0.27089(10) 0.0357(6) Uani 1 1 d . .
N3 N 1.5492(3) 1.23856(14) 0.14662(14) 0.0533(8) Uani 1 1 d . .
N4 N 0.5613(3) -0.14246(18) -0.45422(13) 0.0607(9) Uani 1 1 d . .
N5 N 0.2711(3) -0.13210(12) -0.27010(11) 0.0365(6) Uani 1 1 d . .
N6 N -0.0644(3) -0.24537(16) -0.14574(19) 0.0699(11) Uani 1 1 d . .
N7 N -0.3969(3) 0.06505(16) 0.64579(15) 0.0621(9) Uani 1 1 d . .
N8 N -0.1435(2) 0.24511(12) 0.66637(9) 0.0323(5) Uani 1 1 d . .
N9 N -0.1024(3) 0.41279(15) 0.79689(12) 0.0524(8) Uani 1 1 d . .
N10 N 0.1266(3) 0.06404(14) 0.65442(13) 0.0514(7) Uani 1 1 d . .
N11 N 0.3467(2) 0.25612(12) 0.67445(9) 0.0310(5) Uani 1 1 d . .
N12 N 0.4145(3) 0.40346(14) 0.81806(11) 0.0433(6) Uani 1 1 d . .
N13 N 0.7417(2) 0.50050(11) 0.01292(8) 0.0232(4) Uani 1 1 d . U
N14 N 0.1662(7) 0.5219(2) 0.4099(3) 0.1073(16) Uani 1 1 d . .
O1 O 0.9471(2) 0.58052(9) 0.07281(7) 0.0295(4) Uani 1 1 d . .
O2 O 1.0309(2) 0.61581(9) -0.01183(7) 0.0296(4) Uani 1 1 d . .
O3 O 0.57596(18) 0.36925(9) -0.01504(7) 0.0269(4) Uani 1 1 d . .
O4 O 0.41545(19) 0.34637(10) 0.04876(8) 0.0321(4) Uani 1 1 d . .
O5 O 0.36045(18) 0.41655(10) 0.14316(7) 0.0280(4) Uani 1 1 d . .
O6 O 0.54066(18) 0.43044(10) 0.17665(7) 0.0315(4) Uani 1 1 d . .
O7 O 0.86986(18) 0.38450(9) 0.14748(7) 0.0255(4) Uani 1 1 d . .
O8 O 0.8603(2) 0.48479(10) 0.17264(8) 0.0380(5) Uani 1 1 d . .
O9 O 1.1287(2) 0.49306(12) 0.12961(10) 0.0546(7) Uani 1 1 d . .
H9C H 1.2010 0.4658 0.1271 0.065 Uiso 1 1 d R U
H9A H 1.0878 0.4916 0.1623 0.065 Uiso 1 1 d R U
O10 O 1.14027(19) 0.36524(9) 0.09778(9) 0.0363(5) Uani 1 1 d . .
H10B H 1.2176 0.3753 0.0898 0.044 Uiso 1 1 d R U
H10A H 1.1306 0.3509 0.1316 0.044 Uiso 1 1 d R U
O11 O 0.46020(19) 0.54470(9) 0.10405(7) 0.0281(4) Uani 1 1 d . .
H11E H 0.4607 0.5745 0.0778 0.034 Uiso 1 1 d R U
H11F H 0.5117 0.5510 0.1268 0.034 Uiso 1 1 d R U
O12 O 0.68010(19) 0.33940(9) 0.09522(8) 0.0302(4) Uani 1 1 d . .
H12B H 0.6776 0.3076 0.0759 0.036 Uiso 1 1 d R U
H12C H 0.6639 0.3279 0.1295 0.036 Uiso 1 1 d R U
O13 O 0.84840(16) 0.51916(8) -0.00859(7) 0.0219(3) Uani 1 1 d . U
O14 O 0.73842(16) 0.47150(9) 0.06253(7) 0.0221(3) Uani 1 1 d . U
O15 O 0.63489(16) 0.50741(8) -0.01020(7) 0.0209(3) Uani 1 1 d . U
O16 O 0.3822(6) 0.5335(2) 0.3936(2) 0.1372(19) Uani 1 1 d . .

loop_
_atom_site_aniso_label
_atom_site_aniso_U_11
_atom_site_aniso_U_22
_atom_site_aniso_U_33
_atom_site_aniso_U_23
_atom_site_aniso_U_13
_atom_site_aniso_U_12
Eu1 0.01483(6) 0.02225(6) 0.01263(6) 0.00042(4) -0.00088(4) -0.00865(5)
Eu2 0.01470(6) 0.01867(6) 0.01171(5) -0.00055(4) -0.00059(4) -0.00737(4)
C1 0.0261(13) 0.0184(12) 0.0253(13) -0.0047(10) -0.0066(10) -0.0034(10)
C2 0.0286(13) 0.0208(12) 0.0243(13) -0.0037(10) -0.0056(10) -0.0044(10)
C3 0.0407(16) 0.0298(14) 0.0225(13) -0.0084(11) 0.0020(11) -0.0130(12)
C4 0.0436(17) 0.0284(14) 0.0326(15) -0.0060(12) 0.0021(12) -0.0177(13)
C5 0.0373(16) 0.0245(13) 0.0320(14) -0.0094(11) -0.0023(12) -0.0096(12)
C6 0.0529(19) 0.0339(16) 0.0260(14) -0.0126(12) 0.0075(13) -0.0176(14)
C7 0.0438(17) 0.0284(14) 0.0257(13) -0.0060(11) 0.0037(12) -0.0160(12)
C8 0.0354(15) 0.0276(14) 0.0339(15) -0.0125(11) 0.0009(12) -0.0112(12)
C9 0.0533(19) 0.0377(17) 0.0301(15) -0.0110(12) -0.0021(13) -0.0194(14)
C10 0.0543(19) 0.0292(15) 0.0337(15) -0.0051(12) -0.0013(14) -0.0186(14)
C11 0.0329(15) 0.0269(14) 0.0347(15) -0.0105(11) 0.0010(12) -0.0123(11)
C12 0.0428(17) 0.0319(15) 0.0295(14) -0.0079(12) -0.0043(12) -0.0136(13)
C13 0.0470(18) 0.0278(14) 0.0348(15) -0.0058(12) -0.0054(13) -0.0133(13)
C14 0.0389(16) 0.0281(14) 0.0339(15) -0.0089(12) -0.0021(12) -0.0141(12)
C15 0.0381(16) 0.0254(14) 0.0361(15) -0.0042(11) -0.0039(12) -0.0126(12)
C16 0.0445(17) 0.0314(15) 0.0345(15) -0.0078(12) -0.0002(13) -0.0190(13)
C17 0.0434(17) 0.0327(15) 0.0310(15) -0.0068(12) 0.0001(12) -0.0155(13)
C18 0.0437(17) 0.0296(15) 0.0331(15) -0.0092(12) -0.0008(13) -0.0152(13)
C19 0.0405(17) 0.0274(15) 0.0442(17) 0.0018(12) -0.0085(13) -0.0147(13)
C20 0.104(3) 0.072(3) 0.042(2) -0.0017(18) -0.001(2) -0.062(3)
C21 0.101(4) 0.083(3) 0.054(2) 0.014(2) -0.004(2) -0.061(3)
C22 0.059(2) 0.0394(19) 0.075(3) -0.0011(18) -0.013(2) -0.0271(17)
C23 0.056(2) 0.0423(19) 0.054(2) -0.0078(15) -0.0018(17) -0.0270(16)
C24 0.056(2) 0.0316(16) 0.0346(16) -0.0104(12) 0.0000(14) -0.0177(14)
C25 0.055(2) 0.062(2) 0.0416(19) -0.0209(16) -0.0008(16) -0.0233(18)
C26 0.082(3) 0.083(3) 0.045(2) -0.031(2) -0.001(2) -0.033(2)
C27 0.100(4) 0.106(4) 0.059(3) -0.042(3) 0.033(2) -0.066(3)
C28 0.075(3) 0.075(3) 0.052(2) -0.032(2) 0.0144(19) -0.047(2)
C29 0.0297(14) 0.0238(13) 0.0254(13) -0.0024(10) -0.0083(11) -0.0052(11)
C30 0.0331(15) 0.0290(14) 0.0298(14) -0.0065(11) -0.0073(11) -0.0072(12)
C31 0.0444(19) 0.059(2) 0.050(2) -0.0325(17) 0.0139(15) -0.0263(17)
C32 0.0418(19) 0.058(2) 0.060(2) -0.0324(18) 0.0117(16) -0.0282(16)
C33 0.0344(16) 0.0352(16) 0.0423(17) -0.0168(13) -0.0026(13) -0.0068(13)
C34 0.0354(17) 0.052(2) 0.053(2) -0.0300(16) 0.0053(14) -0.0112(15)
C35 0.0304(16) 0.0451(18) 0.0482(18) -0.0179(15) -0.0003(13) -0.0129(13)
C36 0.0339(16) 0.0344(16) 0.0450(17) -0.0175(13) -0.0039(13) -0.0081(13)
C37 0.0361(18) 0.070(3) 0.081(3) -0.054(2) 0.0089(18) -0.0121(17)
C38 0.0338(18) 0.070(3) 0.082(3) -0.048(2) 0.0061(17) -0.0164(17)
C39 0.0383(17) 0.0323(15) 0.0402(16) -0.0141(13) -0.0026(13) -0.0085(13)
C40 0.0388(17) 0.0397(17) 0.0489(19) -0.0223(15) 0.0063(14) -0.0087(14)
C41 0.0363(17) 0.0453(19) 0.058(2) -0.0232(16) 0.0053(15) -0.0166(14)
C42 0.0369(16) 0.0284(15) 0.0419(17) -0.0111(12) -0.0039(13) -0.0080(12)
C43 0.0419(18) 0.0397(17) 0.0392(17) -0.0099(13) 0.0036(14) -0.0114(14)
C44 0.0369(16) 0.0317(15) 0.0441(17) -0.0017(13) -0.0031(13) -0.0090(13)
C45 0.0370(16) 0.0265(14) 0.0405(16) -0.0089(12) -0.0036(13) -0.0086(12)
C46 0.0382(16) 0.0289(15) 0.0420(17) -0.0080(12) -0.0010(13) -0.0117(12)
C47 0.0354(17) 0.0306(16) 0.060(2) 0.0034(14) -0.0022(15) -0.0066(13)
C48 0.065(3) 0.094(3) 0.062(3) 0.023(2) -0.013(2) -0.042(3)
C49 0.067(3) 0.101(4) 0.083(3) 0.045(3) -0.011(3) -0.034(3)
C50 0.042(2) 0.0367(19) 0.108(4) -0.013(2) 0.002(2) -0.0125(16)
C51 0.0390(18) 0.0283(16) 0.073(2) -0.0078(15) 0.0023(16) -0.0084(13)
C52 0.0402(17) 0.0369(16) 0.0383(16) -0.0121(13) -0.0053(13) -0.0135(13)
C53 0.054(2) 0.0405(18) 0.0453(19) -0.0155(15) -0.0031(15) -0.0184(15)
C54 0.056(2) 0.055(2) 0.056(2) -0.0266(19) -0.0058(18) -0.0123(18)
C55 0.083(3) 0.068(3) 0.040(2) 0.0017(19) 0.0020(19) -0.019(2)
C56 0.068(2) 0.0418(19) 0.047(2) -0.0060(16) 0.0001(18) -0.0129(17)
C57 0.0222(13) 0.0247(13) 0.0182(11) 0.0021(9) 0.0011(9) -0.0037(10)
C58 0.0259(13) 0.0345(14) 0.0178(12) 0.0033(10) 0.0007(10) -0.0073(11)
C59 0.0330(16) 0.072(2) 0.0192(13) 0.0080(13) -0.0047(11) -0.0229(15)
C60 0.0295(16) 0.079(2) 0.0262(15) 0.0095(15) -0.0009(12) -0.0255(16)
C61 0.0322(15) 0.0430(16) 0.0192(12) 0.0031(11) 0.0015(11) -0.0116(13)
C62 0.0305(15) 0.063(2) 0.0204(13) 0.0068(13) -0.0043(11) -0.0149(14)
C63 0.0266(14) 0.0534(19) 0.0224(13) 0.0048(12) -0.0023(11) -0.0137(13)
C64 0.0304(15) 0.0412(16) 0.0207(13) 0.0039(11) 0.0025(11) -0.0104(12)
C65 0.052(2) 0.086(3) 0.0211(14) 0.0058(15) -0.0058(13) -0.0388(19)
C66 0.050(2) 0.079(3) 0.0269(15) 0.0078(15) -0.0031(14) -0.0411(19)
C67 0.0364(15) 0.0364(15) 0.0192(12) 0.0022(11) 0.0021(11) -0.0131(12)
C68 0.0405(17) 0.0498(18) 0.0203(13) -0.0005(12) -0.0024(12) -0.0180(14)
C69 0.0346(16) 0.0526(19) 0.0255(14) 0.0021(13) -0.0007(12) -0.0205(14)
C70 0.0362(15) 0.0330(15) 0.0202(12) 0.0023(11) 0.0029(11) -0.0098(12)
C71 0.0430(17) 0.0358(15) 0.0207(13) -0.0042(11) 0.0019(11) -0.0146(13)
C72 0.0409(16) 0.0320(15) 0.0247(13) -0.0017(11) 0.0030(12) -0.0158(13)
C73 0.0392(16) 0.0315(15) 0.0235(13) -0.0034(11) 0.0021(11) -0.0093(12)
C74 0.0360(15) 0.0308(14) 0.0232(13) -0.0011(11) 0.0021(11) -0.0111(12)
C75 0.0385(16) 0.0346(15) 0.0271(14) 0.0029(11) -0.0023(12) -0.0141(13)
C76 0.058(2) 0.0447(19) 0.0467(19) -0.0106(15) 0.0073(16) -0.0226(17)
C77 0.077(3) 0.046(2) 0.073(3) -0.0128(19) -0.003(2) -0.031(2)
C78 0.046(2) 0.058(2) 0.054(2) 0.0128(18) 0.0006(16) -0.0216(17)
C79 0.0404(17) 0.0452(18) 0.0351(16) 0.0034(13) 0.0012(13) -0.0144(14)
C80 0.0446(17) 0.0327(15) 0.0248(14) -0.0061(11) 0.0001(12) -0.0106(13)
C81 0.0405(18) 0.069(2) 0.0387(18) -0.0248(16) 0.0046(14) -0.0158(17)
C82 0.050(2) 0.084(3) 0.047(2) -0.036(2) 0.0020(17) -0.002(2)
C83 0.061(2) 0.048(2) 0.0401(18) -0.0087(15) -0.0079(16) -0.0226(17)
C84 0.0472(19) 0.051(2) 0.0332(16) -0.0092(14) 0.0051(14) -0.0210(16)
C85 0.0199(12) 0.0381(15) 0.0154(11) 0.0028(10) -0.0003(9) -0.0090(11)
C86 0.0220(13) 0.0381(15) 0.0167(11) 0.0044(10) 0.0012(9) -0.0082(11)
C87 0.0344(15) 0.0329(15) 0.0207(13) 0.0007(11) 0.0030(11) -0.0067(12)
C88 0.0389(16) 0.0324(15) 0.0253(14) 0.0050(11) 0.0021(12) -0.0084(12)
C89 0.0332(15) 0.0444(17) 0.0190(12) 0.0067(11) -0.0011(11) -0.0148(13)
C90 0.065(2) 0.0509(19) 0.0188(13) -0.0033(13) 0.0028(13) -0.0303(17)
C91 0.057(2) 0.0416(17) 0.0229(14) 0.0020(12) 0.0026(13) -0.0267(15)
C92 0.0391(16) 0.0462(17) 0.0170(12) 0.0042(11) -0.0030(11) -0.0194(13)
C93 0.0396(17) 0.0468(18) 0.0225(13) 0.0021(12) 0.0012(12) -0.0114(14)
C94 0.0457(18) 0.0420(17) 0.0259(14) 0.0075(12) -0.0048(13) -0.0165(14)
C95 0.0440(17) 0.0470(17) 0.0171(12) 0.0023(12) -0.0016(11) -0.0245(14)
C96 0.063(2) 0.0491(19) 0.0229(14) -0.0051(13) 0.0071(14) -0.0229(17)
C97 0.061(2) 0.0403(17) 0.0259(15) 0.0032(13) 0.0024(14) -0.0213(16)
C98 0.0423(17) 0.0408(16) 0.0199(13) 0.0016(11) -0.0014(11) -0.0188(13)
C99 0.0456(17) 0.0401(16) 0.0185(12) -0.0026(11) -0.0007(11) -0.0194(14)
C100 0.0363(15) 0.0335(15) 0.0221(13) 0.0006(11) -0.0004(11) -0.0165(12)
C101 0.0401(16) 0.0336(15) 0.0216(13) -0.0011(11) -0.0030(11) -0.0151(12)
C102 0.0501(18) 0.0397(16) 0.0228(13) 0.0001(12) 0.0000(12) -0.0264(14)
C103 0.0321(15) 0.0330(15) 0.0300(14) -0.0014(11) -0.0007(11) -0.0126(12)
C104 0.058(2) 0.0453(19) 0.0326(16) -0.0045(14) -0.0023(14) -0.0246(16)
C105 0.068(2) 0.051(2) 0.051(2) -0.0093(17) -0.0096(18) -0.0304(19)
C106 0.048(2) 0.047(2) 0.0475(19) 0.0031(15) 0.0059(15) -0.0222(16)
C107 0.0472(19) 0.0489(19) 0.0334(16) -0.0062(14) 0.0058(14) -0.0239(15)
C108 0.0384(16) 0.0385(16) 0.0223(13) -0.0029(11) -0.0030(11) -0.0135(13)
C109 0.071(2) 0.052(2) 0.0249(15) -0.0036(14) -0.0023(15) -0.0324(18)
C110 0.066(2) 0.060(2) 0.0241(15) -0.0038(14) -0.0051(15) -0.0225(18)
C111 0.077(3) 0.0383(18) 0.0399(18) -0.0095(14) -0.0099(17) -0.0192(17)
C112 0.069(2) 0.0381(17) 0.0305(16) -0.0034(13) -0.0038(15) -0.0186(16)
C113 0.151(7) 0.139(6) 0.132(6) -0.043(5) 0.022(5) -0.044(5)
C114 0.170(8) 0.082(5) 0.233(10) -0.017(5) -0.087(7) -0.008(5)
C115 0.174(8) 0.078(4) 0.125(6) 0.001(4) 0.009(6) -0.055(5)
N1 0.102(3) 0.097(3) 0.0467(19) -0.0362(19) 0.0191(19) -0.050(2)
N2 0.0465(15) 0.0295(13) 0.0360(13) -0.0069(10) -0.0045(11) -0.0173(11)
N3 0.0537(18) 0.0406(16) 0.070(2) 0.0202(15) -0.0164(16) -0.0266(14)
N4 0.069(2) 0.074(2) 0.0429(17) -0.0205(16) -0.0017(15) -0.0165(18)
N5 0.0383(14) 0.0277(12) 0.0459(15) -0.0065(11) -0.0053(11) -0.0098(11)
N6 0.0405(18) 0.0433(18) 0.119(3) 0.025(2) 0.000(2) -0.0099(14)
N7 0.061(2) 0.0515(19) 0.079(2) 0.0065(17) -0.0036(18) -0.0332(16)
N8 0.0410(14) 0.0346(13) 0.0221(11) -0.0042(9) 0.0050(10) -0.0142(11)
N9 0.064(2) 0.0519(18) 0.0447(17) -0.0225(14) -0.0123(15) -0.0049(15)
N10 0.0540(18) 0.0452(17) 0.0605(19) -0.0008(14) -0.0042(15) -0.0270(14)
N11 0.0387(13) 0.0356(13) 0.0209(11) -0.0023(9) 0.0016(9) -0.0159(11)
N12 0.0509(17) 0.0495(17) 0.0336(14) -0.0121(12) -0.0134(12) -0.0081(13)
N13 0.0184(7) 0.0327(12) 0.0200(8) 0.0021(7) -0.0021(6) -0.0107(8)
N14 0.137(5) 0.065(3) 0.120(5) -0.010(3) -0.004(4) -0.022(3)
O1 0.0445(12) 0.0215(9) 0.0244(9) -0.0032(7) -0.0005(8) -0.0121(8)
O2 0.0419(11) 0.0263(10) 0.0233(9) -0.0069(7) -0.0021(8) -0.0121(8)
O3 0.0302(10) 0.0287(10) 0.0243(9) -0.0023(7) -0.0034(7) -0.0114(8)
O4 0.0346(11) 0.0383(11) 0.0277(10) -0.0093(8) 0.0029(8) -0.0191(9)
O5 0.0259(10) 0.0425(11) 0.0169(8) 0.0027(8) -0.0020(7) -0.0116(8)
O6 0.0239(10) 0.0502(12) 0.0210(9) 0.0061(8) -0.0016(7) -0.0132(9)
O7 0.0266(9) 0.0305(10) 0.0192(8) 0.0013(7) 0.0006(7) -0.0081(8)
O8 0.0576(14) 0.0362(11) 0.0214(9) -0.0012(8) 0.0087(9) -0.0218(10)
O9 0.0349(12) 0.0731(17) 0.0599(15) -0.0429(13) -0.0234(11) 0.0118(11)
O10 0.0220(10) 0.0320(11) 0.0538(13) 0.0099(9) -0.0033(9) -0.0088(8)
O11 0.0387(11) 0.0285(10) 0.0184(9) -0.0019(7) -0.0068(8) -0.0068(8)
O12 0.0385(11) 0.0274(10) 0.0276(10) 0.0019(8) -0.0091(8) -0.0117(8)
O13 0.0180(8) 0.0279(9) 0.0211(8) -0.0013(7) 0.0001(6) -0.0092(7)
O14 0.0156(8) 0.0310(9) 0.0213(7) 0.0037(6) -0.0030(7) -0.0101(7)
O15 0.0174(7) 0.0259(9) 0.0205(8) 0.0009(7) -0.0020(6) -0.0074(7)
O16 0.162(5) 0.119(4) 0.137(4) -0.022(3) 0.033(4) -0.075(4)

loop_
_atom_type_symbol
_atom_type_description
_atom_type_scat_dispersion_real
_atom_type_scat_dispersion_imag
_atom_type_scat_source
C C 0.0033 0.0016 'International Tables Vol C Tables 4.2.6.8 and 6.1.1.4'
H H 0.0000 0.0000 'International Tables Vol C Tables 4.2.6.8 and 6.1.1.4'
N N 0.0061 0.0033 'International Tables Vol C Tables 4.2.6.8 and 6.1.1.4'
O O 0.0106 0.0060 'International Tables Vol C Tables 4.2.6.8 and 6.1.1.4'
Zn Zn 0.2839 1.4301 'International Tables Vol C Tables 4.2.6.8 and 6.1.1.4'
Eu Eu -0.1578 3.6682 'International Tables Vol C Tables 4.2.6.8 and 6.1.1.4'

loop_
_geom_angle_atom_site_label_1
_geom_angle_atom_site_label_2
_geom_angle_atom_site_label_3
_geom_angle
_geom_angle_site_symmetry_1
_geom_angle_site_symmetry_3
O14 Eu1 O5 134.09(6) . .
O14 Eu1 O15 119.77(6) . 2_665
O5 Eu1 O15 92.90(6) . 2_665
O14 Eu1 O11 79.55(6) . .
O5 Eu1 O11 78.60(6) . .
O15 Eu1 O11 75.69(6) 2_665 .
O14 Eu1 O12 74.79(6) . .
O5 Eu1 O12 92.48(6) . .
O15 Eu1 O12 150.55(6) 2_665 .
O11 Eu1 O12 133.73(6) . .
O14 Eu1 O4 143.49(6) . .
O5 Eu1 O4 69.32(6) . .
O15 Eu1 O4 78.00(6) 2_665 .
O11 Eu1 O4 136.93(6) . .
O12 Eu1 O4 76.93(6) . .
O14 Eu1 O3 97.86(6) . .
O5 Eu1 O3 121.36(6) . .
O15 Eu1 O3 78.02(6) 2_665 .
O11 Eu1 O3 147.71(6) . .
O12 Eu1 O3 74.47(6) . .
O4 Eu1 O3 52.07(6) . .
O14 Eu1 O15 52.66(5) . .
O5 Eu1 O15 154.45(6) . .
O15 Eu1 O15 69.14(6) 2_665 .
O11 Eu1 O15 79.36(6) . .
O12 Eu1 O15 112.16(6) . .
O4 Eu1 O15 121.33(6) . .
O3 Eu1 O15 73.96(5) . .
O14 Eu1 O6 83.28(6) . .
O5 Eu1 O6 51.28(6) . .
O15 Eu1 O6 133.58(6) 2_665 .
O11 Eu1 O6 69.53(6) . .
O12 Eu1 O6 69.75(6) . .
O4 Eu1 O6 107.92(6) . .
O3 Eu1 O6 142.57(6) . .
O15 Eu1 O6 130.08(5) . .
O14 Eu1 C29 121.82(7) . .
O5 Eu1 C29 95.22(7) . .
O15 Eu1 C29 76.31(7) 2_665 .
O11 Eu1 C29 150.93(7) . .
O12 Eu1 C29 74.37(7) . .
O4 Eu1 C29 25.91(7) . .
O3 Eu1 C29 26.16(7) . .
O15 Eu1 C29 97.78(6) . .
O6 Eu1 C29 127.95(7) . .
O14 Eu1 C57 108.61(6) . .
O5 Eu1 C57 25.86(6) . .
O15 Eu1 C57 114.89(6) 2_665 .
O11 Eu1 C57 73.11(6) . .
O12 Eu1 C57 79.49(7) . .
O4 Eu1 C57 88.18(7) . .
O3 Eu1 C57 136.16(6) . .
O15 Eu1 C57 149.58(6) . .
O6 Eu1 C57 25.44(6) . .
C29 Eu1 C57 112.56(7) . .
O14 Eu1 N13 26.47(6) . .
O5 Eu1 N13 154.81(6) . .
O15 Eu1 N13 94.97(6) 2_665 .
O11 Eu1 N13 80.25(6) . .
O12 Eu1 N13 92.32(6) . .
O4 Eu1 N13 135.78(6) . .
O3 Eu1 N13 83.72(6) . .
O15 Eu1 N13 26.34(5) . .
O6 Eu1 N13 108.03(6) . .
C29 Eu1 N13 109.88(7) . .
C57 Eu1 N13 132.44(6) . .
O13 Eu2 O9 77.02(8) 2_765 .
O13 Eu2 O2 77.24(6) 2_765 2_765
O9 Eu2 O2 137.61(7) . 2_765
O13 Eu2 O1 79.54(6) 2_765 .
O9 Eu2 O1 71.30(8) . .
O2 Eu2 O1 134.80(6) 2_765 .
O13 Eu2 O14 126.62(6) 2_765 .
O9 Eu2 O14 147.44(7) . .
O2 Eu2 O14 74.22(6) 2_765 .
O1 Eu2 O14 89.91(6) . .
O13 Eu2 O10 79.31(6) 2_765 .
O9 Eu2 O10 70.45(7) . .
O2 Eu2 O10 72.08(7) 2_765 .
O1 Eu2 O10 139.46(6) . .
O14 Eu2 O10 130.28(6) . .
O13 Eu2 O8 146.30(6) 2_765 .
O9 Eu2 O8 71.31(8) . .
O2 Eu2 O8 135.19(6) 2_765 .
O1 Eu2 O8 79.69(6) . .
O14 Eu2 O8 79.47(7) . .
O10 Eu2 O8 100.23(7) . .
O13 Eu2 O7 147.62(6) 2_765 .
O9 Eu2 O7 99.42(8) . .
O2 Eu2 O7 85.21(6) 2_765 .
O1 Eu2 O7 130.45(6) . .
O14 Eu2 O7 72.36(6) . .
O10 Eu2 O7 69.41(6) . .
O8 Eu2 O7 52.14(6) . .
O13 Eu2 O13 77.38(6) 2_765 .
O9 Eu2 O13 134.81(8) . .
O2 Eu2 O13 69.53(6) 2_765 .
O1 Eu2 O13 67.85(6) . .
O14 Eu2 O13 50.65(5) . .
O10 Eu2 O13 138.46(6) . .
O8 Eu2 O13 118.05(6) . .
O7 Eu2 O13 121.55(5) . .
O13 Eu2 C85 156.33(7) 2_765 .
O9 Eu2 C85 82.69(8) . .
O2 Eu2 C85 111.32(7) 2_765 .
O1 Eu2 C85 105.46(7) . .
O14 Eu2 C85 76.92(6) . .
O10 Eu2 C85 82.53(7) . .
O8 Eu2 C85 25.93(7) . .
O7 Eu2 C85 26.45(7) . .
O13 Eu2 C85 126.14(6) . .
O13 Eu2 N13 101.52(6) 2_765 .
O9 Eu2 N13 150.09(7) . .
O2 Eu2 N13 68.51(6) 2_765 .
O1 Eu2 N13 79.01(6) . .
O14 Eu2 N13 25.61(5) . .
O10 Eu2 N13 139.21(6) . .
O8 Eu2 N13 100.20(7) . .
O7 Eu2 N13 96.92(6) . .
O13 Eu2 N13 25.11(5) . .
C85 Eu2 N13 102.14(6) . .
O13 Eu2 Eu2 41.38(4) 2_765 2_765
O9 Eu2 Eu2 110.01(7) . 2_765
O2 Eu2 Eu2 68.29(4) 2_765 2_765
O1 Eu2 Eu2 68.61(4) . 2_765
O14 Eu2 Eu2 85.97(4) . 2_765
O10 Eu2 Eu2 113.29(5) . 2_765
O8 Eu2 Eu2 145.05(5) . 2_765
O7 Eu2 Eu2 149.67(4) . 2_765
O13 Eu2 Eu2 36.00(3) . 2_765
C85 Eu2 Eu2 162.03(5) . 2_765
N13 Eu2 Eu2 60.45(4) . 2_765
O13 Eu2 H9C 69.8 2_765 .
O9 Eu2 H9C 16.4 . .
O2 Eu2 H9C 121.3 2_765 .
O1 Eu2 H9C 85.0 . .
O14 Eu2 H9C 161.6 . .
O10 Eu2 H9C 55.3 . .
O8 Eu2 H9C 82.2 . .
O7 Eu2 H9C 97.7 . .
O13 Eu2 H9C 140.6 . .
C85 Eu2 H9C 87.4 . .
N13 Eu2 H9C 163.0 . .
Eu2 Eu2 H9C 108.4 2_765 .
O13 Eu2 H9A 95.1 2_765 .
O9 Eu2 H9A 18.1 . .
O2 Eu2 H9A 145.8 2_765 .
O1 Eu2 H9A 74.2 . .
O14 Eu2 H9A 132.1 . .
O10 Eu2 H9A 73.7 . .
O8 Eu2 H9A 53.7 . .
O7 Eu2 H9A 84.3 . .
O13 Eu2 H9A 142.0 . .
C85 Eu2 H9A 65.1 . .
N13 Eu2 H9A 145.2 . .
Eu2 Eu2 H9A 126.0 2_765 .
H9C Eu2 H9A 29.6 . .
O2 C1 O1 126.7(2) . .
O2 C1 C2 116.8(2) . .
O1 C1 C2 116.5(2) . .
C7 C2 C3 118.8(2) . .
C7 C2 C1 120.3(2) . .
C3 C2 C1 120.8(2) . .
C4 C3 C2 120.3(2) . .
C4 C3 H3 119.8 . .
C2 C3 H3 119.8 . .
C3 C4 C5 121.2(3) . .
C3 C4 H4 119.4 . .
C5 C4 H4 119.4 . .
C4 C5 C6 117.8(2) . .
C4 C5 C8 121.9(3) . .
C6 C5 C8 120.3(2) . .
C7 C6 C5 121.2(3) . .
C7 C6 H6 119.4 . .
C5 C6 H6 119.4 . .
C6 C7 C2 120.8(3) . .
C6 C7 H7 119.6 . .
C2 C7 H7 119.6 . .
C9 C8 C13 117.5(2) . .
C9 C8 C5 122.2(3) . .
C13 C8 C5 120.3(3) . .
C8 C9 C10 121.6(3) . .
C8 C9 H9 119.2 . .
C10 C9 H9 119.2 . .
C9 C10 C11 120.7(3) . .
C9 C10 H10 119.7 . .
C11 C10 H10 119.7 . .
C12 C11 C10 118.1(2) . .
C12 C11 C14 119.3(3) . .
C10 C11 C14 122.5(3) . .
C13 C12 C11 121.1(3) . .
C13 C12 H12 119.4 . .
C11 C12 H12 119.4 . .
C12 C13 C8 121.0(3) . .
C12 C13 H13 119.5 . .
C8 C13 H13 119.5 . .
C16 C14 C17 117.4(2) . .
C16 C14 C11 121.3(2) . .
C17 C14 C11 121.2(3) . .
N2 C15 C17 122.2(3) . .
N2 C15 C19 115.7(2) . .
C17 C15 C19 122.1(3) . .
C14 C16 C18 119.5(3) . .
C14 C16 H16 120.2 . .
C18 C16 H16 120.2 . .
C14 C17 C15 119.8(3) . .
C14 C17 H17 120.1 . .
C15 C17 H17 120.1 . .
N2 C18 C16 122.7(3) . .
N2 C18 C24 116.3(2) . .
C16 C18 C24 121.1(3) . .
C20 C19 C23 116.2(3) . .
C20 C19 C15 123.1(3) . .
C23 C19 C15 120.6(3) . .
C19 C20 C21 119.8(4) . .
C19 C20 H20 120.1 . .
C21 C20 H20 120.1 . .
N3 C21 C20 124.3(4) . .
N3 C21 H21 117.8 . .
C20 C21 H21 117.8 . .
N3 C22 C23 124.5(3) . .
N3 C22 H22 117.8 . .
C23 C22 H22 117.8 . .
C19 C23 C22 119.3(3) . .
C19 C23 H23 120.4 . .
C22 C23 H23 120.4 . .
C28 C24 C25 117.0(3) . .
C28 C24 C18 122.2(3) . .
C25 C24 C18 120.7(3) . .
C26 C25 C24 119.1(3) . .
C26 C25 H25 120.4 . .
C24 C25 H25 120.4 . .
N1 C26 C25 124.7(4) . .
N1 C26 H26 117.7 . .
C25 C26 H26 117.7 . .
N1 C27 C28 124.3(4) . .
N1 C27 H27 117.8 . .
C28 C27 H27 117.8 . .
C27 C28 C24 119.2(4) . .
C27 C28 H28 120.4 . .
C24 C28 H28 120.4 . .
O4 C29 O3 121.3(2) . .
O4 C29 C30 119.2(2) . .
O3 C29 C30 119.5(2) . .
O4 C29 Eu1 59.80(13) . .
O3 C29 Eu1 61.47(13) . .
C30 C29 Eu1 178.8(2) . .
C35 C30 C31 118.6(3) . .
C35 C30 C29 120.8(3) . .
C31 C30 C29 120.6(3) . .
C32 C31 C30 120.5(3) . .
C32 C31 H31 119.8 . .
C30 C31 H31 119.8 . .
C31 C32 C33 121.6(3) . .
C31 C32 H32 119.2 . .
C33 C32 H32 119.2 . .
C32 C33 C34 117.1(3) . .
C32 C33 C36 121.4(3) . .
C34 C33 C36 121.5(3) . .
C35 C34 C33 121.3(3) . .
C35 C34 H34 119.3 . .
C33 C34 H34 119.3 . .
C30 C35 C34 120.8(3) . .
C30 C35 H35 119.6 . .
C34 C35 H35 119.6 . .
C37 C36 C41 116.4(3) . .
C37 C36 C33 121.6(3) . .
C41 C36 C33 122.0(3) . .
C38 C37 C36 122.0(3) . .
C38 C37 H37 119.0 . .
C36 C37 H37 119.0 . .
C39 C38 C37 121.1(3) . .
C39 C38 H38 119.4 . .
C37 C38 H38 119.4 . .
C40 C39 C38 117.6(3) . .
C40 C39 C42 121.6(3) . .
C38 C39 C42 120.8(3) . .
C39 C40 C41 121.4(3) . .
C39 C40 H40 119.3 . .
C41 C40 H40 119.3 . .
C40 C41 C36 121.5(3) . .
C40 C41 H41 119.3 . .
C36 C41 H41 119.3 . .
C46 C42 C43 117.3(3) . .
C46 C42 C39 122.3(3) . .
C43 C42 C39 120.4(3) . .
C44 C43 C42 120.1(3) . .
C44 C43 H43 120.0 . .
C42 C43 H43 120.0 . .
N5 C44 C43 122.6(3) . .
N5 C44 C47 116.9(3) . .
C43 C44 C47 120.5(3) . .
N5 C45 C46 123.1(3) . .
N5 C45 C52 116.4(2) . .
C46 C45 C52 120.5(3) . .
C42 C46 C45 119.5(3) . .
C42 C46 H46 120.3 . .
C45 C46 H46 120.3 . .
C48 C47 C51 116.8(3) . .
C48 C47 C44 122.2(3) . .
C51 C47 C44 121.0(3) . .
C47 C48 C49 119.2(4) . .
C47 C48 H48 120.4 . .
C49 C48 H48 120.4 . .
N6 C49 C48 124.4(5) . .
N6 C49 H49 117.8 . .
C48 C49 H49 117.8 . .
N6 C50 C51 124.3(4) . .
N6 C50 H50 117.8 . .
C51 C50 H50 117.8 . .
C47 C51 C50 119.2(4) . .
C47 C51 H51 120.4 . .
C50 C51 H51 120.4 . .
C56 C52 C53 116.8(3) . .
C56 C52 C45 121.9(3) . .
C53 C52 C45 121.2(3) . .
C54 C53 C52 119.4(3) . .
C54 C53 H53 120.3 . .
C52 C53 H53 120.3 . .
N4 C54 C53 124.6(4) . .
N4 C54 H54 117.7 . .
C53 C54 H54 117.7 . .
N4 C55 C56 125.0(4) . .
N4 C55 H55 117.5 . .
C56 C55 H55 117.5 . .
C55 C56 C52 118.6(3) . .
C55 C56 H56 120.7 . .
C52 C56 H56 120.7 . .
O6 C57 O5 121.6(2) . .
O6 C57 C58 120.9(2) . .
O5 C57 C58 117.5(2) . .
O6 C57 Eu1 66.80(13) . .
O5 C57 Eu1 54.89(12) . .
C58 C57 Eu1 170.72(18) . .
C63 C58 C59 118.9(2) . .
C63 C58 C57 120.4(2) . .
C59 C58 C57 120.7(2) . .
C60 C59 C58 120.1(3) . .
C60 C59 H59 119.9 . .
C58 C59 H59 119.9 . .
C59 C60 C61 121.6(3) . .
C59 C60 H60 119.2 . .
C61 C60 H60 119.2 . .
C62 C61 C60 117.3(2) . .
C62 C61 C64 121.6(3) . .
C60 C61 C64 121.1(3) . .
C63 C62 C61 121.5(3) . .
C63 C62 H62 119.2 . .
C61 C62 H62 119.2 . .
C58 C63 C62 120.6(3) . .
C58 C63 H63 119.7 . .
C62 C63 H63 119.7 . .
C65 C64 C69 116.8(2) . .
C65 C64 C61 121.3(3) . .
C69 C64 C61 121.8(3) . .
C66 C65 C64 121.3(3) . .
C66 C65 H65 119.3 . .
C64 C65 H65 119.3 . .
C65 C66 C67 121.9(3) . .
C65 C66 H66 119.0 . .
C67 C66 H66 119.0 . .
C68 C67 C66 117.1(2) . .
C68 C67 C70 122.9(3) . .
C66 C67 C70 120.1(3) . .
C67 C68 C69 121.0(3) . .
C67 C68 H68 119.5 . .
C69 C68 H68 119.5 . .
C68 C69 C64 121.8(3) . .
C68 C69 H69 119.1 . .
C64 C69 H69 119.1 . .
C72 C70 C71 116.8(2) . .
C72 C70 C67 121.6(2) . .
C71 C70 C67 121.6(2) . .
C74 C71 C70 119.9(3) . .
C74 C71 H71 120.0 . .
C70 C71 H71 120.0 . .
C70 C72 C73 119.9(3) . .
C70 C72 H72 120.1 . .
C73 C72 H72 120.1 . .
N8 C73 C72 123.0(2) . .
N8 C73 C80 116.5(2) . .
C72 C73 C80 120.4(3) . .
N8 C74 C71 122.8(3) . .
N8 C74 C75 115.7(2) . .
C71 C74 C75 121.5(2) . .
C79 C75 C76 117.2(3) . .
C79 C75 C74 120.1(3) . .
C76 C75 C74 122.7(3) . .
C75 C76 C77 118.6(3) . .
C75 C76 H76 120.7 . .
C77 C76 H76 120.7 . .
N7 C77 C76 124.7(4) . .
N7 C77 H77 117.7 . .
C76 C77 H77 117.7 . .
N7 C78 C79 124.7(3) . .
N7 C78 H78 117.7 . .
C79 C78 H78 117.7 . .
C78 C79 C75 119.2(3) . .
C78 C79 H79 120.4 . .
C75 C79 H79 120.4 . .
C81 C80 C84 117.6(3) . .
C81 C80 C73 120.3(3) . .
C84 C80 C73 122.1(3) . .
C82 C81 C80 118.6(3) . .
C82 C81 H81 120.7 . .
C80 C81 H81 120.7 . .
N9 C82 C81 123.8(3) . .
N9 C82 H82 118.1 . .
C81 C82 H82 118.1 . .
N9 C83 C84 123.1(3) . .
N9 C83 H83 118.4 . .
C84 C83 H83 118.4 . .
C83 C84 C80 119.2(3) . .
C83 C84 H84 120.4 . .
C80 C84 H84 120.4 . .
O8 C85 O7 122.3(2) . .
O8 C85 C86 119.1(2) . .
O7 C85 C86 118.6(2) . .
O8 C85 Eu2 61.03(13) . .
O7 C85 Eu2 62.13(12) . .
C86 C85 Eu2 168.43(18) . .
C87 C86 C91 119.0(2) . .
C87 C86 C85 120.8(2) . .
C91 C86 C85 120.2(2) . .
C86 C87 C88 120.5(3) . .
C86 C87 H87 119.8 . .
C88 C87 H87 119.8 . .
C87 C88 C89 121.1(3) . .
C87 C88 H88 119.4 . .
C89 C88 H88 119.4 . .
C90 C89 C88 117.7(2) . .
C90 C89 C92 121.1(3) . .
C88 C89 C92 121.1(3) . .
C91 C90 C89 121.2(3) . .
C91 C90 H90 119.4 . .
C89 C90 H90 119.4 . .
C86 C91 C90 120.4(3) . .
C86 C91 H91 119.8 . .
C90 C91 H91 119.8 . .
C93 C92 C97 117.7(3) . .
C93 C92 C89 121.9(3) . .
C97 C92 C89 120.4(3) . .
C92 C93 C94 121.4(3) . .
C92 C93 H93 119.3 . .
C94 C93 H93 119.3 . .
C93 C94 C95 120.7(3) . .
C93 C94 H94 119.7 . .
C95 C94 H94 119.7 . .
C96 C95 C94 118.1(3) . .
C96 C95 C98 120.1(3) . .
C94 C95 C98 121.6(3) . .
C97 C96 C95 121.0(3) . .
C97 C96 H96 119.5 . .
C95 C96 H96 119.5 . .
C96 C97 C92 121.1(3) . .
C96 C97 H97 119.4 . .
C92 C97 H97 119.4 . .
C102 C98 C99 117.9(2) . .
C102 C98 C95 121.7(3) . .
C99 C98 C95 120.4(2) . .
C100 C99 C98 119.3(3) . .
C100 C99 H99 120.4 . .
C98 C99 H99 120.4 . .
N11 C100 C99 122.7(2) . .
N11 C100 C103 115.8(2) . .
C99 C100 C103 121.5(2) . .
N11 C101 C102 122.4(2) . .
N11 C101 C108 116.2(2) . .
C102 C101 C108 121.4(2) . .
C98 C102 C101 119.5(3) . .
C98 C102 H102 120.3 . .
C101 C102 H102 120.3 . .
C104 C103 C107 117.0(3) . .
C104 C103 C100 122.6(3) . .
C107 C103 C100 120.4(3) . .
C105 C104 C103 118.9(3) . .
C105 C104 H104 120.6 . .
C103 C104 H104 120.6 . .
N10 C105 C104 124.4(3) . .
N10 C105 H105 117.8 . .
C104 C105 H105 117.8 . .
N10 C106 C107 124.2(3) . .
N10 C106 H106 117.9 . .
C107 C106 H106 117.9 . .
C106 C107 C103 119.5(3) . .
C106 C107 H107 120.2 . .
C103 C107 H107 120.2 . .
C112 C108 C109 116.6(3) . .
C112 C108 C101 122.1(3) . .
C109 C108 C101 121.3(3) . .
C110 C109 C108 119.3(3) . .
C110 C109 H109 120.3 . .
C108 C109 H109 120.3 . .
N12 C110 C109 123.8(3) . .
N12 C110 H110 118.1 . .
C109 C110 H110 118.1 . .
N12 C111 C112 124.1(3) . .
N12 C111 H111 117.9 . .
C112 C111 H111 117.9 . .
C108 C112 C111 119.6(3) . .
C108 C112 H112 120.2 . .
C111 C112 H112 120.2 . .
N14 C113 H11A 109.5 . .
N14 C113 H11B 109.5 . .
H11A C113 H11B 109.5 . .
N14 C113 H11C 109.5 . .
H11A C113 H11C 109.5 . .
H11B C113 H11C 109.5 . .
N14 C114 H114 109.5 . .
N14 C114 H116 109.5 . .
H114 C114 H116 109.5 . .
N14 C114 H115 109.5 . .
H114 C114 H115 109.5 . .
H116 C114 H115 109.5 . .
O16 C115 N14 125.1(8) . .
O16 C115 H119 117.4 . .
N14 C115 H119 117.4 . .
C26 N1 C27 115.6(3) . .
C15 N2 C18 118.2(2) . .
C21 N3 C22 115.9(3) . .
C55 N4 C54 115.6(3) . .
C44 N5 C45 117.5(2) . .
C49 N6 C50 116.0(3) . .
C78 N7 C77 115.6(3) . .
C73 N8 C74 117.5(2) . .
C82 N9 C83 117.5(3) . .
C106 N10 C105 115.9(3) . .
C100 N11 C101 118.2(2) . .
C111 N12 C110 116.4(3) . .
O13 N13 O15 125.30(19) . .
O13 N13 O14 118.11(19) . .
O15 N13 O14 116.59(18) . .
O13 N13 Eu1 169.96(16) . .
O15 N13 Eu1 62.22(11) . .
O14 N13 Eu1 54.84(10) . .
O13 N13 Eu2 63.86(11) . .
O15 N13 Eu2 169.63(15) . .
O14 N13 Eu2 54.49(10) . .
Eu1 N13 Eu2 108.09(6) . .
C115 N14 C113 118.4(7) . .
C115 N14 C114 122.8(7) . .
C113 N14 C114 118.8(7) . .
C1 O1 Eu2 132.59(16) . .
C1 O2 Eu2 136.50(16) . 2_765
C29 O3 Eu1 92.37(15) . .
C29 O4 Eu1 94.29(15) . .
C57 O5 Eu1 99.24(14) . .
C57 O6 Eu1 87.76(14) . .
C85 O7 Eu2 91.42(14) . .
C85 O8 Eu2 93.03(15) . .
Eu2 O9 H9C 111.2 . .
Eu2 O9 H9A 101.8 . .
H9C O9 H9A 111.3 . .
Eu2 O10 H10B 108.8 . .
Eu2 O10 H10A 112.9 . .
H10B O10 H10A 109.0 . .
Eu1 O11 H11E 110.9 . .
Eu1 O11 H11F 110.9 . .
H11E O11 H11F 109.0 . .
Eu1 O12 H12B 111.6 . .
Eu1 O12 H12C 111.6 . .
H12B O12 H12C 109.5 . .
N13 O13 Eu2 158.86(15) . 2_765
N13 O13 Eu2 91.02(13) . .
Eu2 O13 Eu2 102.62(6) 2_765 .
N13 O14 Eu1 98.69(12) . .
N13 O14 Eu2 99.91(12) . .
Eu1 O14 Eu2 156.60(8) . .
N13 O15 Eu1 154.84(14) . 2_665
N13 O15 Eu1 91.44(12) . .
Eu1 O15 Eu1 110.86(6) 2_665 .

loop_
_geom_bond_atom_site_label_1
_geom_bond_atom_site_label_2
_geom_bond_distance
_geom_bond_site_symmetry_2
Eu1 O14 2.3869(16) .
Eu1 O5 2.3906(17) .
Eu1 O15 2.4035(16) 2_665
Eu1 O11 2.4230(18) .
Eu1 O12 2.4382(19) .
Eu1 O4 2.4817(18) .
Eu1 O3 2.5178(18) .
Eu1 O15 2.5541(16) .
Eu1 O6 2.6530(18) .
Eu1 C29 2.863(3) .
Eu1 C57 2.884(2) .
Eu1 N13 2.8860(19) .
Eu2 O13 2.3675(16) 2_765
Eu2 O9 2.380(2) .
Eu2 O2 2.3885(17) 2_765
Eu2 O1 2.4003(17) .
Eu2 O14 2.4506(16) .
Eu2 O10 2.4889(19) .
Eu2 O8 2.4971(19) .
Eu2 O7 2.5204(17) .
Eu2 O13 2.6629(17) .
Eu2 C85 2.850(2) .
Eu2 N13 2.966(2) .
Eu2 Eu2 3.9309(3) 2_765
Eu2 H9C 2.8009 .
Eu2 H9A 2.6857 .
C1 O2 1.250(3) .
C1 O1 1.254(3) .
C1 C2 1.508(3) .
C2 C7 1.385(4) .
C2 C3 1.391(4) .
C3 C4 1.386(4) .
C3 H3 0.9300 .
C4 C5 1.392(4) .
C4 H4 0.9300 .
C5 C6 1.394(4) .
C5 C8 1.487(4) .
C6 C7 1.378(4) .
C6 H6 0.9300 .
C7 H7 0.9300 .
C8 C9 1.383(4) .
C8 C13 1.401(4) .
C9 C10 1.389(4) .
C9 H9 0.9300 .
C10 C11 1.386(4) .
C10 H10 0.9300 .
C11 C12 1.390(4) .
C11 C14 1.490(4) .
C12 C13 1.383(4) .
C12 H12 0.9300 .
C13 H13 0.9300 .
C14 C16 1.389(4) .
C14 C17 1.395(4) .
C15 N2 1.342(4) .
C15 C17 1.393(4) .
C15 C19 1.491(4) .
C16 C18 1.392(4) .
C16 H16 0.9300 .
C17 H17 0.9300 .
C18 N2 1.341(4) .
C18 C24 1.486(4) .
C19 C20 1.376(5) .
C19 C23 1.378(4) .
C20 C21 1.384(5) .
C20 H20 0.9300 .
C21 N3 1.305(5) .
C21 H21 0.9300 .
C22 N3 1.320(5) .
C22 C23 1.383(5) .
C22 H22 0.9300 .
C23 H23 0.9300 .
C24 C28 1.380(5) .
C24 C25 1.382(4) .
C25 C26 1.375(5) .
C25 H25 0.9300 .
C26 N1 1.321(5) .
C26 H26 0.9300 .
C27 N1 1.333(5) .
C27 C28 1.373(5) .
C27 H27 0.9300 .
C28 H28 0.9300 .
C29 O4 1.255(3) .
C29 O3 1.264(3) .
C29 C30 1.496(4) .
C30 C35 1.378(4) .
C30 C31 1.384(4) .
C31 C32 1.380(4) .
C31 H31 0.9300 .
C32 C33 1.389(4) .
C32 H32 0.9300 .
C33 C34 1.393(4) .
C33 C36 1.486(4) .
C34 C35 1.381(4) .
C34 H34 0.9300 .
C35 H35 0.9300 .
C36 C37 1.382(4) .
C36 C41 1.391(4) .
C37 C38 1.380(4) .
C37 H37 0.9300 .
C38 C39 1.380(4) .
C38 H38 0.9300 .
C39 C40 1.372(4) .
C39 C42 1.489(4) .
C40 C41 1.384(4) .
C40 H40 0.9300 .
C41 H41 0.9300 .
C42 C46 1.387(4) .
C42 C43 1.389(4) .
C43 C44 1.390(4) .
C43 H43 0.9300 .
C44 N5 1.338(4) .
C44 C47 1.492(4) .
C45 N5 1.345(4) .
C45 C46 1.390(4) .
C45 C52 1.487(4) .
C46 H46 0.9300 .
C47 C48 1.376(5) .
C47 C51 1.377(5) .
C48 C49 1.386(6) .
C48 H48 0.9300 .
C49 N6 1.312(6) .
C49 H49 0.9300 .
C50 N6 1.320(6) .
C50 C51 1.382(5) .
C50 H50 0.9300 .
C51 H51 0.9300 .
C52 C56 1.386(5) .
C52 C53 1.390(4) .
C53 C54 1.374(5) .
C53 H53 0.9300 .
C54 N4 1.324(5) .
C54 H54 0.9300 .
C55 N4 1.325(5) .
C55 C56 1.385(5) .
C55 H55 0.9300 .
C56 H56 0.9300 .
C57 O6 1.240(3) .
C57 O5 1.275(3) .
C57 C58 1.498(3) .
C58 C63 1.382(4) .
C58 C59 1.391(4) .
C59 C60 1.383(4) .
C59 H59 0.9300 .
C60 C61 1.397(4) .
C60 H60 0.9300 .
C61 C62 1.389(4) .
C61 C64 1.489(3) .
C62 C63 1.382(4) .
C62 H62 0.9300 .
C63 H63 0.9300 .
C64 C65 1.383(4) .
C64 C69 1.393(4) .
C65 C66 1.380(4) .
C65 H65 0.9300 .
C66 C67 1.387(4) .
C66 H66 0.9300 .
C67 C68 1.383(4) .
C67 C70 1.482(3) .
C68 C69 1.387(4) .
C68 H68 0.9300 .
C69 H69 0.9300 .
C70 C72 1.389(4) .
C70 C71 1.396(4) .
C71 C74 1.388(4) .
C71 H71 0.9300 .
C72 C73 1.390(4) .
C72 H72 0.9300 .
C73 N8 1.338(4) .
C73 C80 1.487(4) .
C74 N8 1.340(3) .
C74 C75 1.488(4) .
C75 C79 1.385(4) .
C75 C76 1.387(4) .
C76 C77 1.386(5) .
C76 H76 0.9300 .
C77 N7 1.329(5) .
C77 H77 0.9300 .
C78 N7 1.324(5) .
C78 C79 1.379(5) .
C78 H78 0.9300 .
C79 H79 0.9300 .
C80 C81 1.385(4) .
C80 C84 1.389(4) .
C81 C82 1.381(4) .
C81 H81 0.9300 .
C82 N9 1.322(5) .
C82 H82 0.9300 .
C83 N9 1.327(5) .
C83 C84 1.379(4) .
C83 H83 0.9300 .
C84 H84 0.9300 .
C85 O8 1.248(3) .
C85 O7 1.270(3) .
C85 C86 1.506(3) .
C86 C87 1.380(4) .
C86 C91 1.384(4) .
C87 C88 1.389(4) .
C87 H87 0.9300 .
C88 C89 1.391(4) .
C88 H88 0.9300 .
C89 C90 1.389(4) .
C89 C92 1.489(3) .
C90 C91 1.388(4) .
C90 H90 0.9300 .
C91 H91 0.9300 .
C92 C93 1.389(4) .
C92 C97 1.393(4) .
C93 C94 1.387(4) .
C93 H93 0.9300 .
C94 C95 1.390(4) .
C94 H94 0.9300 .
C95 C96 1.391(4) .
C95 C98 1.482(4) .
C96 C97 1.384(4) .
C96 H96 0.9300 .
C97 H97 0.9300 .
C98 C102 1.386(4) .
C98 C99 1.396(4) .
C99 C100 1.390(4) .
C99 H99 0.9300 .
C100 N11 1.341(3) .
C100 C103 1.488(4) .
C101 N11 1.342(3) .
C101 C102 1.394(4) .
C101 C108 1.490(4) .
C102 H102 0.9300 .
C103 C104 1.385(4) .
C103 C107 1.383(4) .
C104 C105 1.383(4) .
C104 H104 0.9300 .
C105 N10 1.329(5) .
C105 H105 0.9300 .
C106 N10 1.325(4) .
C106 C107 1.377(4) .
C106 H106 0.9300 .
C107 H107 0.9300 .
C108 C112 1.379(4) .
C108 C109 1.388(4) .
C109 C110 1.385(4) .
C109 H109 0.9300 .
C110 N12 1.325(4) .
C110 H110 0.9300 .
C111 N12 1.321(4) .
C111 C112 1.380(4) .
C111 H111 0.9300 .
C112 H112 0.9300 .
C113 N14 1.420(8) .
C113 H11A 0.9600 .
C113 H11B 0.9600 .
C113 H11C 0.9600 .
C114 N14 1.463(8) .
C114 H114 0.9600 .
C114 H116 0.9600 .
C114 H115 0.9600 .
C115 O16 1.236(9) .
C115 N14 1.302(8) .
C115 H119 0.9300 .
N13 O13 1.259(2) .
N13 O15 1.281(3) .
N13 O14 1.301(3) .
O2 Eu2 2.3885(17) 2_765
O9 H9C 0.8500 .
O9 H9A 0.8502 .
O10 H10B 0.8499 .
O10 H10A 0.8499 .
O11 H11E 0.8499 .
O11 H11F 0.8501 .
O12 H12B 0.8499 .
O12 H12C 0.8501 .
O13 Eu2 2.3675(16) 2_765
O15 Eu1 2.4036(16) 2_665

loop_
_platon_squeeze_void_nr
_platon_squeeze_void_average_x
_platon_squeeze_void_average_y
_platon_squeeze_void_average_z
_platon_squeeze_void_volume
_platon_squeeze_void_count_electrons
_platon_squeeze_void_content
1 -0.021 0.000 0.000 269 3 ' '
2 0.276 0.436 0.592 16 0 ' '
3 0.724 0.564 0.408 16 0 ' '
